data_1562850
loop_
_publ_author_name
'Liu, Dong-Sheng'
'Sui, Yan'
'Chen, Weng-Tong'
'Huang, Jian-Gen'
'Chen, Jian-Zhong'
'Huang, Chang-Cang'

_publ_section_title
;
 Two new Zn(II) and Cd(II) coordinastion polymers based on amino-tetrazole
 and phenylcarboxylate: Syntheses, topological structures and
 photoluminescent properties
;
_journal_name_full 'Journal of Solid State Chemistry'
_journal_page_first 161
_journal_page_last 167
_journal_paper_doi 10.1016/j.jssc.2012.06.011
_journal_volume 196
_journal_year 2012
_chemical_formula_moiety 'C15 H12 Cd3 N15 O6'
_chemical_formula_sum 'C15 H12 Cd3 N15 O6'
_chemical_formula_weight 835.60
_space_group_IT_number 14
_space_group_name_Hall '-P 2ybc'
_space_group_name_H-M_alt 'P 1 21/c 1'
_symmetry_cell_setting monoclinic
_symmetry_space_group_name_Hall '-P 2ybc'
_symmetry_space_group_name_H-M 'P 1 21/c 1'
_atom_sites_solution_hydrogens geom
_atom_sites_solution_primary direct
_atom_sites_solution_secondary difmap
_audit_creation_method SHELXL-97
_cell_angle_alpha 90.00
_cell_angle_beta 95.978(4)
_cell_angle_gamma 90.00
_cell_formula_units_Z 4
_cell_length_a 9.754(3)
_cell_length_b 9.034(3)
_cell_length_c 27.203(8)
_cell_measurement_reflns_used 25
_cell_measurement_temperature 293(2)
_cell_measurement_theta_max 18
_cell_measurement_theta_min 12
_cell_volume 2384.0(13)
_computing_cell_refinement CrystalClear
_computing_data_collection 'CrystalClear (Rigaku, 2002)'
_computing_data_reduction CrystalClear
_computing_molecular_graphics SHELXTL
_computing_publication_material SHELXTL
_computing_structure_refinement SHELXTL
_computing_structure_solution 'SHELXTL (Siemens, 1994)'
_diffrn_ambient_temperature 293(2)
_diffrn_measured_fraction_theta_full 0.960
_diffrn_measured_fraction_theta_max 0.960
_diffrn_measurement_device_type 'Rigaku Mercury CCD area-detector'
_diffrn_measurement_method \w
_diffrn_radiation_monochromator graphite
_diffrn_radiation_source 'fine-focus sealed tube'
_diffrn_radiation_type MoK\a
_diffrn_radiation_wavelength 0.71073
_diffrn_reflns_av_R_equivalents 0.0000
_diffrn_reflns_av_sigmaI/netI 0.0438
_diffrn_reflns_limit_h_max 11
_diffrn_reflns_limit_h_min -11
_diffrn_reflns_limit_k_max 10
_diffrn_reflns_limit_k_min -10
_diffrn_reflns_limit_l_max 31
_diffrn_reflns_limit_l_min -30
_diffrn_reflns_number 3934
_diffrn_reflns_theta_full 24.75
_diffrn_reflns_theta_max 24.75
_diffrn_reflns_theta_min 2.38
_exptl_absorpt_coefficient_mu 2.720
_exptl_absorpt_correction_T_max 0.5989
_exptl_absorpt_correction_T_min 0.5496
_exptl_absorpt_correction_type multi-scan
_exptl_absorpt_process_details 'RAPID AUTO (Rigaku Corporation, 1998)'
_exptl_crystal_colour Colourless
_exptl_crystal_density_diffrn 2.328
_exptl_crystal_density_method 'not measured'
_exptl_crystal_description Parallelepiped
_exptl_crystal_F_000 1596
_exptl_crystal_size_max 0.25
_exptl_crystal_size_mid 0.22
_exptl_crystal_size_min 0.21
_refine_diff_density_max 3.800
_refine_diff_density_min -4.528
_refine_diff_density_rms 0.539
_refine_ls_extinction_method none
_refine_ls_goodness_of_fit_ref 1.099
_refine_ls_hydrogen_treatment constr
_refine_ls_matrix_type full
_refine_ls_number_parameters 348
_refine_ls_number_reflns 3934
_refine_ls_number_restraints 576
_refine_ls_restrained_S_all 1.026
_refine_ls_R_factor_all 0.1057
_refine_ls_R_factor_gt 0.1030
_refine_ls_shift/su_max 0.000
_refine_ls_shift/su_mean 0.000
_refine_ls_structure_factor_coef Fsqd
_refine_ls_weighting_details 'calc w=1/[\s^2^(Fo^2^)+(0.1737P)^2^+236.1054P] where P=(Fo^2^+2Fc^2^)/3'
_refine_ls_weighting_scheme calc
_refine_ls_wR_factor_gt 0.3209
_refine_ls_wR_factor_ref 0.3222
_reflns_number_gt 3635
_reflns_number_total 3934
_reflns_threshold_expression >2sigma(I)
_cod_data_source_file JSSC-2012-196-161.cif
_cod_data_source_block P21c-1
_cod_depositor_comments
;
The following automatic conversions were performed:

data item '_symmetry_cell_setting' value 'Monoclinic' was changed to
'monoclinic' in accordance with the built-in table derived from the
CIF Core dictionary named 'cif_core.dic' version 2.4.5 last updated
on 2014-11-21.

Automatic conversion script
Id: cif_fix_values 8369 2020-08-20 11:38:08Z andrius 
;
_cod_original_cell_volume 2384.0(12)
_cod_original_sg_symbol_H-M P21/c
_cod_database_code 1562850

loop_
_symmetry_equiv_pos_as_xyz
'x, y, z'
'-x, y+1/2, -z+1/2'
'-x, -y, -z'
'x, -y-1/2, z-1/2'

loop_
_atom_site_label
_atom_site_type_symbol
_atom_site_fract_x
_atom_site_fract_y
_atom_site_fract_z
_atom_site_U_iso_or_equiv
_atom_site_adp_type
_atom_site_occupancy
_atom_site_symmetry_multiplicity
_atom_site_calc_flag
_atom_site_refinement_flags
_atom_site_disorder_assembly
_atom_site_disorder_group
Cd1 Cd 0.35892(16) 0.57910(18) 0.17820(5) 0.0118(4) Uani 1 1 d . . .
Cd2 Cd 0.60847(17) 0.90882(17) 0.17719(5) 0.0116(4) Uani 1 1 d . . .
Cd3 Cd -0.01216(17) 0.79172(19) 0.15998(5) 0.0131(4) Uani 1 1 d . . .
O1 O 0.3923(16) 0.8124(17) 0.1469(6) 0.014(2) Uani 1 1 d U . .
O2 O 0.1847(16) 0.9183(17) 0.1522(5) 0.014(2) Uani 1 1 d U . .
O3 O 0.143(2) 1.101(2) -0.0963(7) 0.033(5) Uani 1 1 d U . .
O4 O 0.341(2) 0.987(2) -0.1061(7) 0.032(4) Uani 1 1 d U . .
O5 O 0.1235(17) 0.6086(19) 0.1288(6) 0.021(4) Uani 1 1 d U . .
O6 O 0.2930(18) 0.4999(19) 0.0961(6) 0.022(4) Uani 1 1 d U . .
N1 N 0.184(2) 0.578(2) 0.2356(7) 0.018(2) Uani 1 1 d U . .
N2 N 0.185(2) 0.477(2) 0.2700(7) 0.019(2) Uani 1 1 d U . .
N3 N 0.065(2) 0.649(2) 0.2318(7) 0.020(2) Uani 1 1 d U . .
N4 N 0.064(2) 0.488(2) 0.2894(7) 0.018(2) Uani 1 1 d U . .
N5 N -0.133(2) 0.640(3) 0.2763(8) 0.027(4) Uani 1 1 d U . .
H5A H -0.1721 0.5970 0.2993 0.033 Uiso 1 1 calc R . .
H5B H -0.1733 0.7110 0.2597 0.033 Uiso 1 1 calc R . .
N6 N 0.399(2) 0.334(2) 0.1996(7) 0.0186(19) Uani 1 1 d U . .
N7 N 0.448(2) 0.298(2) 0.2465(7) 0.0190(19) Uani 1 1 d U . .
N8 N 0.513(2) 0.175(2) 0.2459(7) 0.018(2) Uani 1 1 d U . .
N9 N 0.512(2) 0.126(2) 0.1990(7) 0.019(2) Uani 1 1 d U . .
N10 N 0.418(2) 0.213(2) 0.1205(8) 0.025(3) Uani 1 1 d U . .
H10A H 0.4464 0.1378 0.1051 0.030 Uiso 1 1 calc R . .
H10B H 0.3733 0.2827 0.1042 0.030 Uiso 1 1 calc R . .
N11 N 0.675(2) 0.673(2) 0.1593(7) 0.020(2) Uani 1 1 d U . .
N12 N 0.592(2) 0.564(2) 0.1613(7) 0.020(2) Uani 1 1 d U . .
N13 N 0.666(2) 0.435(2) 0.1583(8) 0.023(2) Uani 1 1 d U . .
N14 N 0.901(2) 0.386(3) 0.1590(8) 0.030(3) Uani 1 1 d U . .
H14A H 0.8880 0.2921 0.1613 0.037 Uiso 1 1 calc R . .
H14B H 0.9830 0.4199 0.1580 0.037 Uiso 1 1 calc R . .
N15 N 0.807(2) 0.624(2) 0.1559(8) 0.022(3) Uani 1 1 d U . .
C1 C 0.275(2) 0.914(3) 0.0733(8) 0.017(5) Uani 1 1 d U . .
C2 C 0.365(3) 0.850(3) 0.0439(9) 0.023(5) Uani 1 1 d U . .
H2 H 0.4331 0.7860 0.0579 0.028 Uiso 1 1 calc R . .
C3 C 0.356(3) 0.881(3) -0.0078(9) 0.025(5) Uani 1 1 d U . .
H3 H 0.4133 0.8335 -0.0281 0.030 Uiso 1 1 calc R . .
C4 C 0.260(3) 0.986(3) -0.0270(9) 0.022(5) Uani 1 1 d U . .
C5 C 0.164(3) 1.049(3) 0.0014(9) 0.026(6) Uani 1 1 d U . .
H5 H 0.0943 1.1115 -0.0125 0.031 Uiso 1 1 calc R . .
C6 C 0.177(3) 1.014(3) 0.0522(10) 0.032(6) Uani 1 1 d U . .
H6 H 0.1184 1.0599 0.0724 0.038 Uiso 1 1 calc R . .
C7 C 0.287(2) 0.881(2) 0.1272(8) 0.010(4) Uani 1 1 d U . .
C8 C 0.246(3) 1.027(3) -0.0810(10) 0.027(6) Uani 1 1 d U . .
C9 C -0.007(2) 0.595(3) 0.2663(8) 0.017(5) Uani 1 1 d U . .
C10 C 0.171(2) 0.544(2) 0.0915(8) 0.013(4) Uani 1 1 d U . .
C11 C 0.081(3) 0.524(3) 0.0442(8) 0.018(5) Uani 1 1 d U . .
C12 C 0.140(3) 0.463(3) 0.0033(10) 0.034(7) Uani 1 1 d U . .
H12 H 0.2335 0.4409 0.0051 0.041 Uiso 1 1 calc R . .
C13 C -0.051(3) 0.562(3) 0.0406(10) 0.027(6) Uani 1 1 d U . .
H13 H -0.0868 0.6055 0.0675 0.032 Uiso 1 1 calc R . .
C14 C 0.446(2) 0.224(3) 0.1721(9) 0.019(5) Uani 1 1 d U . .
C15 C 0.799(3) 0.475(3) 0.1571(11) 0.032(6) Uani 1 1 d U . .

loop_
_atom_site_aniso_label
_atom_site_aniso_U_11
_atom_site_aniso_U_22
_atom_site_aniso_U_33
_atom_site_aniso_U_23
_atom_site_aniso_U_13
_atom_site_aniso_U_12
Cd1 0.0144(9) 0.0150(8) 0.0055(7) 0.0004(6) -0.0009(6) 0.0000(6)
Cd2 0.0144(9) 0.0146(8) 0.0056(7) -0.0007(6) -0.0003(6) 0.0009(6)
Cd3 0.0128(8) 0.0200(8) 0.0062(8) 0.0005(6) -0.0004(6) 0.0014(7)
O1 0.013(4) 0.016(4) 0.014(4) -0.001(4) 0.002(4) -0.007(4)
O2 0.013(4) 0.016(4) 0.014(4) -0.001(4) 0.002(4) -0.007(4)
O3 0.031(8) 0.037(8) 0.028(7) 0.006(6) -0.006(6) 0.006(7)
O4 0.032(8) 0.036(8) 0.028(7) 0.008(6) 0.005(6) 0.008(7)
O5 0.017(7) 0.027(7) 0.018(6) -0.006(6) -0.005(6) 0.002(6)
O6 0.021(7) 0.029(7) 0.013(6) 0.001(6) -0.006(5) 0.005(6)
N1 0.018(4) 0.020(4) 0.016(4) 0.002(3) 0.000(3) 0.001(3)
N2 0.019(4) 0.020(4) 0.017(4) 0.002(3) 0.000(3) 0.001(3)
N3 0.020(4) 0.021(4) 0.019(4) 0.002(4) 0.002(4) 0.000(4)
N4 0.019(4) 0.018(4) 0.018(4) 0.004(4) -0.001(4) 0.001(4)
N5 0.026(6) 0.032(6) 0.025(6) 0.007(6) 0.007(6) 0.002(6)
N6 0.019(3) 0.019(3) 0.017(3) 0.002(3) 0.001(3) 0.001(3)
N7 0.020(3) 0.020(3) 0.017(3) 0.002(3) 0.001(3) 0.002(3)
N8 0.019(4) 0.019(4) 0.016(4) 0.001(3) 0.001(3) 0.001(3)
N9 0.019(4) 0.020(4) 0.017(4) 0.000(4) 0.000(4) 0.002(4)
N10 0.026(5) 0.023(5) 0.025(5) 0.001(5) 0.002(5) 0.003(5)
N11 0.018(4) 0.020(4) 0.021(4) 0.002(4) -0.001(4) -0.002(4)
N12 0.021(4) 0.020(4) 0.020(4) 0.003(3) 0.003(3) 0.001(3)
N13 0.021(4) 0.023(4) 0.023(4) 0.002(3) 0.001(3) 0.001(3)
N14 0.026(5) 0.029(5) 0.037(6) 0.001(5) 0.001(5) 0.003(5)
N15 0.020(4) 0.024(4) 0.023(4) 0.000(4) 0.000(4) 0.003(4)
C1 0.013(8) 0.020(8) 0.017(8) -0.001(7) -0.001(7) -0.001(7)
C2 0.025(9) 0.027(9) 0.016(8) 0.007(7) -0.001(7) 0.004(7)
C3 0.029(9) 0.031(9) 0.014(8) -0.001(7) -0.002(7) -0.001(8)
C4 0.021(9) 0.019(8) 0.025(8) 0.002(7) 0.004(7) 0.001(7)
C5 0.026(9) 0.029(9) 0.021(8) 0.001(7) -0.004(7) 0.006(7)
C6 0.032(10) 0.031(9) 0.032(9) -0.004(8) 0.005(8) 0.003(8)
C7 0.003(7) 0.011(7) 0.014(7) 0.001(6) 0.000(6) 0.001(6)
C8 0.025(9) 0.027(9) 0.029(9) 0.001(7) 0.003(7) 0.000(8)
C9 0.015(8) 0.016(8) 0.019(8) 0.000(7) 0.004(7) -0.002(7)
C10 0.015(8) 0.014(8) 0.011(7) -0.002(6) 0.004(6) 0.001(7)
C11 0.022(8) 0.017(8) 0.013(8) -0.002(7) -0.004(7) -0.002(7)
C12 0.034(10) 0.037(10) 0.030(9) -0.007(8) -0.002(8) 0.005(8)
C13 0.026(9) 0.032(9) 0.023(8) -0.010(7) 0.004(7) 0.003(8)
C14 0.018(8) 0.020(8) 0.019(8) 0.003(7) 0.006(7) 0.000(7)
C15 0.030(9) 0.031(9) 0.035(9) -0.001(8) 0.004(8) -0.002(8)

loop_
_atom_type_symbol
_atom_type_description
_atom_type_scat_dispersion_real
_atom_type_scat_dispersion_imag
_atom_type_scat_source
C C 0.0033 0.0016 'International Tables Vol C Tables 4.2.6.8 and 6.1.1.4'
H H 0.0000 0.0000 'International Tables Vol C Tables 4.2.6.8 and 6.1.1.4'
N N 0.0061 0.0033 'International Tables Vol C Tables 4.2.6.8 and 6.1.1.4'
O O 0.0106 0.0060 'International Tables Vol C Tables 4.2.6.8 and 6.1.1.4'
Cd Cd -0.8075 1.2024 'International Tables Vol C Tables 4.2.6.8 and 6.1.1.4'

loop_
_geom_angle_atom_site_label_1
_geom_angle_atom_site_label_2
_geom_angle_atom_site_label_3
_geom_angle
_geom_angle_site_symmetry_1
_geom_angle_site_symmetry_3
N6 Cd1 O1 160.2(7) . .
N6 Cd1 N12 81.7(7) . .
O1 Cd1 N12 78.7(6) . .
N6 Cd1 O6 88.3(6) . .
O1 Cd1 O6 87.8(6) . .
N12 Cd1 O6 88.4(7) . .
N6 Cd1 N1 86.9(7) . .
O1 Cd1 N1 112.0(6) . .
N12 Cd1 N1 151.3(7) . .
O6 Cd1 N1 117.7(6) . .
N6 Cd1 N8 94.0(7) . 2_655
O1 Cd1 N8 84.8(6) . 2_655
N12 Cd1 N8 76.7(7) . 2_655
O6 Cd1 N8 164.4(7) . 2_655
N1 Cd1 N8 77.9(7) . 2_655
N6 Cd1 O5 110.5(6) . .
O1 Cd1 O5 82.2(6) . .
N12 Cd1 O5 137.2(6) . .
O6 Cd1 O5 52.7(6) . .
N1 Cd1 O5 71.6(6) . .
N8 Cd1 O5 139.1(6) 2_655 .
O4 Cd2 N9 89.8(7) 3_675 1_565
O4 Cd2 N11 96.7(7) 3_675 .
N9 Cd2 N11 170.8(7) 1_565 .
O4 Cd2 O1 97.1(6) 3_675 .
N9 Cd2 O1 91.7(6) 1_565 .
N11 Cd2 O1 81.0(6) . .
O4 Cd2 N7 179.5(7) 3_675 2_655
N9 Cd2 N7 89.8(7) 1_565 2_655
N11 Cd2 N7 83.7(7) . 2_655
O1 Cd2 N7 82.6(6) . 2_655
O4 Cd2 N2 99.2(7) 3_675 2_655
N9 Cd2 N2 88.1(7) 1_565 2_655
N11 Cd2 N2 97.3(7) . 2_655
O1 Cd2 N2 163.7(6) . 2_655
N7 Cd2 N2 81.1(7) 2_655 2_655
O3 Cd3 O2 97.4(7) 3_575 .
O3 Cd3 N15 82.9(7) 3_575 1_455
O2 Cd3 N15 166.9(7) . 1_455
O3 Cd3 O5 108.8(6) 3_575 .
O2 Cd3 O5 78.8(6) . .
N15 Cd3 O5 88.6(7) 1_455 .
O3 Cd3 N4 89.3(7) 3_575 2
O2 Cd3 N4 84.8(6) . 2
N15 Cd3 N4 108.3(7) 1_455 2
O5 Cd3 N4 156.9(6) . 2
O3 Cd3 N3 163.8(7) 3_575 .
O2 Cd3 N3 98.7(6) . .
N15 Cd3 N3 82.0(7) 1_455 .
O5 Cd3 N3 76.8(7) . .
N4 Cd3 N3 89.9(7) 2 .
C7 O1 Cd1 117.5(13) . .
C7 O1 Cd2 128.7(13) . .
Cd1 O1 Cd2 111.4(7) . .
C7 O2 Cd3 128.2(13) . .
C8 O3 Cd3 149.4(19) . 3_575
C8 O4 Cd2 125.7(17) . 3_675
C10 O5 Cd3 149.9(15) . .
C10 O5 Cd1 89.5(13) . .
Cd3 O5 Cd1 113.3(6) . .
C10 O6 Cd1 99.1(14) . .
N2 N1 N3 109.8(19) . .
N2 N1 Cd1 120.3(15) . .
N3 N1 Cd1 128.4(14) . .
N1 N2 N4 106.4(19) . .
N1 N2 Cd2 123.3(15) . 2_645
N4 N2 Cd2 119.6(13) . 2_645
N1 N3 C9 107.3(19) . .
N1 N3 Cd3 121.6(15) . .
C9 N3 Cd3 129.0(17) . .
C9 N4 N2 107.9(19) . .
C9 N4 Cd3 135.0(17) . 2_545
N2 N4 Cd3 115.4(14) . 2_545
C9 N5 H5A 120.0 . .
C9 N5 H5B 120.0 . .
H5A N5 H5B 120.0 . .
N7 N6 C14 103.3(19) . .
N7 N6 Cd1 120.4(15) . .
C14 N6 Cd1 128.6(15) . .
N8 N7 N6 109.2(19) . .
N8 N7 Cd2 121.9(14) . 2_645
N6 N7 Cd2 127.9(15) . 2_645
N7 N8 N9 110.1(19) . .
N7 N8 Cd1 120.3(14) . 2_645
N9 N8 Cd1 129.1(15) . 2_645
C14 N9 N8 105(2) . .
C14 N9 Cd2 130.0(16) . 1_545
N8 N9 Cd2 124.5(15) . 1_545
C14 N10 H10A 120.0 . .
C14 N10 H10B 120.0 . .
H10A N10 H10B 120.0 . .
N12 N11 N15 111(2) . .
N12 N11 Cd2 120.6(16) . .
N15 N11 Cd2 126.7(15) . .
N11 N12 N13 108.0(19) . .
N11 N12 Cd1 126.3(16) . .
N13 N12 Cd1 125.2(15) . .
C15 N13 N12 107(2) . .
C15 N14 H14A 120.0 . .
C15 N14 H14B 120.0 . .
H14A N14 H14B 120.0 . .
C15 N15 N11 105(2) . .
C15 N15 Cd3 134.3(19) . 1_655
N11 N15 Cd3 120.2(15) . 1_655
C2 C1 C6 119(2) . .
C2 C1 C7 120(2) . .
C6 C1 C7 121(2) . .
C1 C2 C3 121(2) . .
C1 C2 H2 119.6 . .
C3 C2 H2 119.5 . .
C4 C3 C2 118(2) . .
C4 C3 H3 121.0 . .
C2 C3 H3 121.0 . .
C5 C4 C3 122(2) . .
C5 C4 C8 116(2) . .
C3 C4 C8 121(2) . .
C4 C5 C6 117(2) . .
C4 C5 H5 121.6 . .
C6 C5 H5 121.6 . .
C1 C6 C5 122(3) . .
C1 C6 H6 118.8 . .
C5 C6 H6 118.8 . .
O1 C7 O2 122.3(19) . .
O1 C7 C1 119.0(18) . .
O2 C7 C1 118.6(18) . .
O3 C8 O4 126(3) . .
O3 C8 C4 117(2) . .
O4 C8 C4 117(2) . .
N4 C9 N3 108(2) . .
N4 C9 N5 125(2) . .
N3 C9 N5 127(2) . .
O6 C10 O5 119(2) . .
O6 C10 C11 121(2) . .
O5 C10 C11 121(2) . .
C13 C11 C12 121(2) . .
C13 C11 C10 121(2) . .
C12 C11 C10 119(2) . .
C11 C12 C13 118(3) . 3_565
C11 C12 H12 121.2 . .
C13 C12 H12 121.2 3_565 .
C11 C13 C12 122(3) . 3_565
C11 C13 H13 119.2 . .
C12 C13 H13 119.2 3_565 .
N9 C14 N6 112(2) . .
N9 C14 N10 124(2) . .
N6 C14 N10 124(2) . .
N14 C15 N13 126(3) . .
N14 C15 N15 125(3) . .
N13 C15 N15 109(2) . .

loop_
_geom_bond_atom_site_label_1
_geom_bond_atom_site_label_2
_geom_bond_distance
_geom_bond_site_symmetry_2
Cd1 N6 2.31(2) .
Cd1 O1 2.310(15) .
Cd1 N12 2.37(2) .
Cd1 O6 2.370(16) .
Cd1 N1 2.43(2) .
Cd1 N8 2.46(2) 2_655
Cd1 O5 2.551(16) .
Cd2 O4 2.253(19) 3_675
Cd2 N9 2.28(2) 1_565
Cd2 N11 2.30(2) .
Cd2 O1 2.350(15) .
Cd2 N7 2.42(2) 2_655
Cd2 N2 2.43(2) 2_655
Cd3 O3 2.259(18) 3_575
Cd3 O2 2.264(15) .
Cd3 N15 2.32(2) 1_455
Cd3 O5 2.332(17) .
Cd3 N4 2.333(19) 2
Cd3 N3 2.40(2) .
O1 C7 1.27(3) .
O2 C7 1.31(3) .
O3 C8 1.24(3) .
O3 Cd3 2.259(18) 3_575
O4 C8 1.26(3) .
O4 Cd2 2.253(18) 3_675
O5 C10 1.29(3) .
O6 C10 1.25(3) .
N1 N2 1.31(3) .
N1 N3 1.31(3) .
N2 N4 1.35(3) .
N2 Cd2 2.43(2) 2_645
N3 C9 1.32(3) .
N4 C9 1.31(3) .
N4 Cd3 2.333(19) 2_545
N5 C9 1.34(3) .
N5 H5A 0.8600 .
N5 H5B 0.8600 .
N6 N7 1.36(3) .
N6 C14 1.36(3) .
N7 N8 1.28(3) .
N7 Cd2 2.42(2) 2_645
N8 N9 1.35(3) .
N8 Cd1 2.46(2) 2_645
N9 C14 1.28(3) .
N9 Cd2 2.28(2) 1_545
N10 C14 1.40(3) .
N10 H10A 0.8600 .
N10 H10B 0.8600 .
N11 N12 1.27(3) .
N11 N15 1.37(3) .
N12 N13 1.38(3) .
N13 C15 1.35(4) .
N14 C15 1.28(4) .
N14 H14A 0.8600 .
N14 H14B 0.8600 .
N15 C15 1.35(4) .
N15 Cd3 2.32(2) 1_655
C1 C2 1.37(4) .
C1 C6 1.40(4) .
C1 C7 1.49(3) .
C2 C3 1.43(3) .
C2 H2 0.9300 .
C3 C4 1.40(4) .
C3 H3 0.9300 .
C4 C5 1.40(4) .
C4 C8 1.51(4) .
C5 C6 1.41(4) .
C5 H5 0.9300 .
C6 H6 0.9300 .
C10 C11 1.49(3) .
C11 C13 1.33(4) .
C11 C12 1.41(4) .
C12 C13 1.42(4) 3_565
C12 H12 0.9300 .
C13 C12 1.42(4) 3_565
C13 H13 0.9300 .
